data_7128427
loop_
_publ_author_name
'Berdiell, Izar Capel'
'Kulmaczewski, Rafal'
'Shahid, Namrah'
'Cespedes, Oscar'
'Halcrow, Malcolm A.'

_publ_section_title
;
 The number and shape of lattice solvent molecules controls spin-crossover
 in an isomorphous series of crystalline solvate salts.
;
_journal_issue 53
_journal_name_full 'Chemical communications (Cambridge, England)'
_journal_page_first 6566
_journal_page_last 6569
_journal_paper_doi 10.1039/d1cc02624k
_journal_volume 57
_journal_year 2021
_chemical_formula_moiety 'C26 H24 Fe N12 O2, C H4 O, 2(B F4)'
_chemical_formula_sum 'C27 H28 B2 F8 Fe N12 O3'
_chemical_formula_weight 798.08
_chemical_name_common
; 
Bis-[N-(2,6-di{pyrazol-1-yl}pyrid-4-yl)acetamide]iron(II)
ditetrafluoroborate methanol solvate
;
_space_group_crystal_system monoclinic
_space_group_IT_number 14
_space_group_name_Hall '-P 2yn'
_space_group_name_H-M_alt 'P 1 21/n 1'
_atom_sites_solution_hydrogens mixed
_audit_creation_date 2020-07-20
_audit_creation_method
;
Olex2 1.3
(compiled 2020.06.28 svn.raecde09e for OlexSys, GUI svn.r6132)
;
_cell_angle_alpha 90
_cell_angle_beta 105.691(3)
_cell_angle_gamma 90
_cell_formula_units_Z 4
_cell_length_a 8.2085(2)
_cell_length_b 38.9652(11)
_cell_length_c 10.8625(3)
_cell_measurement_reflns_used 4985
_cell_measurement_temperature 120(2)
_cell_measurement_theta_max 73.33
_cell_measurement_theta_min 4.53
_cell_volume 3344.85(16)
_computing_cell_refinement 'CrysAlisPro, Agilent Technologies'
_computing_data_collection 'CrysAlisPro, Agilent Technologies'
_computing_data_reduction 'CrysAlisPro, Agilent Technologies'
_computing_molecular_graphics 'XSEED (Barbour, 2001)'
_computing_publication_material 'Olex2 1.3 (Dolomanov et al., 2009)'
_computing_structure_refinement 'SHELXL 2018/3 (Sheldrick, 2015)'
_computing_structure_solution 'SHELXS (Sheldrick, 2015)'
_diffrn_ambient_environment N~2~
_diffrn_ambient_temperature 120(2)
_diffrn_detector 'CCD plate'
_diffrn_detector_area_resol_mean 5.3095
_diffrn_measured_fraction_theta_full 0.947
_diffrn_measured_fraction_theta_max 0.930
_diffrn_measurement_device_type 'SuperNova, Dual, Cu at zero, Atlas'
_diffrn_measurement_method '\w scans'
_diffrn_radiation_monochromator mirror
_diffrn_radiation_probe x-ray
_diffrn_radiation_type CuK\a
_diffrn_radiation_wavelength 1.54184
_diffrn_reflns_av_R_equivalents 0.0319
_diffrn_reflns_av_unetI/netI 0.0401
_diffrn_reflns_Laue_measured_fraction_full 0.947
_diffrn_reflns_Laue_measured_fraction_max 0.930
_diffrn_reflns_limit_h_max 10
_diffrn_reflns_limit_h_min -9
_diffrn_reflns_limit_k_max 40
_diffrn_reflns_limit_k_min -47
_diffrn_reflns_limit_l_max 12
_diffrn_reflns_limit_l_min -13
_diffrn_reflns_number 12628
_diffrn_reflns_point_group_measured_fraction_full 0.947
_diffrn_reflns_point_group_measured_fraction_max 0.930
_diffrn_reflns_theta_full 72.000
_diffrn_reflns_theta_max 73.681
_diffrn_reflns_theta_min 4.539
_diffrn_source 'micro-focus sealed X-ray tube'
_diffrn_source_type 'SuperNova (Cu) X-ray Source'
_exptl_absorpt_coefficient_mu 4.485
_exptl_absorpt_correction_T_max 1.000
_exptl_absorpt_correction_T_min 0.338
_exptl_absorpt_correction_type multi-scan
_exptl_absorpt_process_details
; 
CrysAlisPro, Agilent Technologies,
Version 1.171.36.24 (release 03-12-2012 CrysAlis171 .NET)
Empirical absorption correction using spherical harmonics,
 implemented in SCALE3 ABSPACK scaling algorithm.
;
_exptl_crystal_colour yellow
_exptl_crystal_density_diffrn 1.585
_exptl_crystal_description plate
_exptl_crystal_F_000 1624
_exptl_crystal_size_max 0.35
_exptl_crystal_size_mid 0.30
_exptl_crystal_size_min 0.05
_refine_diff_density_max 0.512
_refine_diff_density_min -0.430
_refine_diff_density_rms 0.072
_refine_ls_extinction_method none
_refine_ls_goodness_of_fit_ref 1.141
_refine_ls_hydrogen_treatment mixed
_refine_ls_matrix_type full
_refine_ls_number_parameters 484
_refine_ls_number_reflns 6289
_refine_ls_number_restraints 2
_refine_ls_restrained_S_all 1.143
_refine_ls_R_factor_all 0.0645
_refine_ls_R_factor_gt 0.0615
_refine_ls_shift/su_max 0.000
_refine_ls_shift/su_mean 0.000
_refine_ls_structure_factor_coef Fsqd
_refine_ls_weighting_details 'w=1/[\s^2^(Fo^2^)+(0.0385P)^2^+8.1499P] where P=(Fo^2^+2Fc^2^)/3'
_refine_ls_weighting_scheme calc
_refine_ls_wR_factor_gt 0.1407
_refine_ls_wR_factor_ref 0.1424
_reflns_Friedel_coverage 0.000
_reflns_number_gt 5910
_reflns_number_total 6289
_reflns_threshold_expression 'I > 2\s(I)'
_cod_data_source_file d1cc02624k9.cif
_cod_data_source_block ic80_meo
_cod_depositor_comments 'Adding full bibliography for 7128414--7128431.cif.'
_cod_database_code 7128427
_shelx_shelxl_version_number 2018/3
_shelx_space_group_comment
;
The symmetry employed for this shelxl refinement is uniquely defined
by the following loop, which should always be used as a source of
symmetry information in preference to the above space-group names.
They are only intended as comments.
;
_olex2_refinement_description
;
1. Fixed Uiso
 At 1.2 times of:
  All N(H) groups, H11 of C11, H12 of C12, H15 of C15, H10 of C10, H16 of C16,
   H6 of C6, H4 of C4, H30 of C30, H37 of C37, H32 of C32, H24 of C24, H26 of
  C26, H31 of C31, H35 of C35, H36 of C36, H17 of C17
 At 1.5 times of:
  All C(H,H,H) groups, H53 of C3
2. Restrained distances
 N18-H18 = N38-H38
 0.95 with sigma of 0.02
3.a Aromatic/amide H refined with riding coordinates:
 C4(H4), C6(H6), C10(H10), C11(H11), C12(H12), C15(H15), C16(H16), C17(H17),
 N18(H18), C24(H24), C26(H26), C30(H30), C31(H31), C32(H32), C35(H35), C36(H36),
  C37(H37), N38(H38)
3.b Idealised Me refined as rotating group:
 C21(H21A,H21B,H21C), C41(H41A,H41B,H41C), C52(H52A,H52B,H52C)
;
_olex2_submission_special_instructions 'No special instructions were received'

loop_
_space_group_symop_operation_xyz
'x, y, z'
'-x+1/2, y+1/2, -z+1/2'
'-x, -y, -z'
'x-1/2, -y-1/2, z-1/2'

loop_
_atom_site_label
_atom_site_type_symbol
_atom_site_fract_x
_atom_site_fract_y
_atom_site_fract_z
_atom_site_U_iso_or_equiv
_atom_site_adp_type
_atom_site_occupancy
_atom_site_site_symmetry_order
_atom_site_calc_flag
_atom_site_refinement_flags_posn
_atom_site_refinement_flags_adp
_atom_site_refinement_flags_occupancy
_atom_site_disorder_assembly
_atom_site_disorder_group
Fe1 Fe 0.42438(6) 0.61859(2) 0.69033(5) 0.01824(14) Uani 1 1 d . . . . .
N2 N 0.4297(3) 0.67340(7) 0.6780(3) 0.0179(5) Uani 1 1 d . . . . .
C3 C 0.5752(4) 0.69069(8) 0.7172(3) 0.0177(6) Uani 1 1 d . . . . .
H53 H 0.940(5) 0.7754(11) 0.621(4) 0.027 Uiso 1 1 d . U . . .
C4 C 0.5877(4) 0.72565(8) 0.7136(3) 0.0202(7) Uani 1 1 d . . . . .
H4 H 0.693455 0.736934 0.744397 0.024 Uiso 1 1 calc R U . . .
C5 C 0.4384(4) 0.74417(8) 0.6627(3) 0.0200(7) Uani 1 1 d . . . . .
C6 C 0.2848(4) 0.72667(8) 0.6166(3) 0.0205(7) Uani 1 1 d . . . . .
H6 H 0.181869 0.738488 0.579832 0.025 Uiso 1 1 calc R U . . .
C7 C 0.2907(4) 0.69158(8) 0.6274(3) 0.0190(6) Uani 1 1 d . . . . .
N8 N 0.7161(3) 0.66883(7) 0.7612(3) 0.0198(6) Uani 1 1 d . . . . .
N9 N 0.6910(4) 0.63413(7) 0.7547(3) 0.0220(6) Uani 1 1 d . . . . .
C10 C 0.8432(4) 0.62061(9) 0.8028(4) 0.0268(8) Uani 1 1 d . . . . .
H10 H 0.865944 0.596690 0.810591 0.032 Uiso 1 1 calc R U . . .
C11 C 0.9666(5) 0.64642(10) 0.8409(4) 0.0313(8) Uani 1 1 d . . . . .
H11 H 1.084414 0.643372 0.878377 0.038 Uiso 1 1 calc R U . . .
C12 C 0.8813(4) 0.67675(9) 0.8126(4) 0.0270(8) Uani 1 1 d . . . . .
H12 H 0.928787 0.699125 0.826289 0.032 Uiso 1 1 calc R U . . .
N13 N 0.1452(3) 0.67087(7) 0.5854(3) 0.0200(6) Uani 1 1 d . . . . .
N14 N 0.1645(3) 0.63612(7) 0.5954(3) 0.0206(6) Uani 1 1 d . . . . .
C15 C 0.0112(5) 0.62366(9) 0.5461(4) 0.0263(8) Uani 1 1 d . . . . .
H15 H -0.015891 0.599906 0.540942 0.032 Uiso 1 1 calc R U . . .
C16 C -0.1065(4) 0.64996(9) 0.5023(4) 0.0297(8) Uani 1 1 d . . . . .
H16 H -0.224109 0.647485 0.462389 0.036 Uiso 1 1 calc R U . . .
C17 C -0.0176(4) 0.67984(9) 0.5289(4) 0.0253(7) Uani 1 1 d . . . . .
H17 H -0.060949 0.702445 0.511297 0.030 Uiso 1 1 calc R U . . .
N18 N 0.4501(4) 0.77969(7) 0.6626(3) 0.0254(6) Uani 1 1 d D . . . .
H18 H 0.547278 0.788519 0.706165 0.031 Uiso 1 1 calc DR U . . .
C19 C 0.3270(4) 0.80277(9) 0.6019(3) 0.0242(7) Uani 1 1 d . . . . .
O20 O 0.1937(3) 0.79436(6) 0.5286(3) 0.0288(6) Uani 1 1 d . . . . .
C21 C 0.3716(5) 0.83954(9) 0.6376(4) 0.0340(9) Uani 1 1 d . . . . .
H21A H 0.306936 0.854631 0.569632 0.051 Uiso 1 1 calc R U . . .
H21B H 0.492929 0.843053 0.648518 0.051 Uiso 1 1 calc R U . . .
H21C H 0.344082 0.844893 0.717774 0.051 Uiso 1 1 calc R U . . .
N22 N 0.3340(3) 0.56895(6) 0.7213(3) 0.0174(5) Uani 1 1 d . . . . .
C23 C 0.2865(4) 0.56194(8) 0.8265(3) 0.0193(7) Uani 1 1 d . . . . .
C24 C 0.2122(4) 0.53174(8) 0.8470(3) 0.0208(7) Uani 1 1 d . . . . .
H24 H 0.178993 0.527907 0.923137 0.025 Uiso 1 1 calc R U . . .
C25 C 0.1875(4) 0.50676(8) 0.7508(3) 0.0219(7) Uani 1 1 d . . . . .
C26 C 0.2375(4) 0.51326(8) 0.6407(3) 0.0204(7) Uani 1 1 d . . . . .
H26 H 0.221568 0.496793 0.573973 0.024 Uiso 1 1 calc R U . . .
C27 C 0.3113(4) 0.54467(8) 0.6324(3) 0.0182(6) Uani 1 1 d . . . . .
N28 N 0.3243(4) 0.58850(7) 0.9180(3) 0.0208(6) Uani 1 1 d . . . . .
N29 N 0.3995(3) 0.61755(7) 0.8888(3) 0.0201(6) Uani 1 1 d . . . . .
C30 C 0.4286(4) 0.63666(9) 0.9945(3) 0.0239(7) Uani 1 1 d . . . . .
H30 H 0.480749 0.658618 1.003620 0.029 Uiso 1 1 calc R U . . .
C31 C 0.3726(5) 0.62032(9) 1.0899(4) 0.0327(9) Uani 1 1 d . . . . .
H31 H 0.377946 0.628776 1.172908 0.039 Uiso 1 1 calc R U . . .
C32 C 0.3083(5) 0.58947(9) 1.0382(3) 0.0290(8) Uani 1 1 d . . . . .
H32 H 0.261324 0.572050 1.079378 0.035 Uiso 1 1 calc R U . . .
N33 N 0.3739(3) 0.55413(7) 0.5285(3) 0.0185(6) Uani 1 1 d . . . . .
N34 N 0.4473(3) 0.58574(7) 0.5311(3) 0.0205(6) Uani 1 1 d . . . . .
C35 C 0.5061(4) 0.58652(9) 0.4290(4) 0.0271(8) Uani 1 1 d . . . . .
H35 H 0.563669 0.605509 0.405363 0.033 Uiso 1 1 calc R U . . .
C36 C 0.4721(5) 0.55563(9) 0.3602(4) 0.0267(7) Uani 1 1 d . . . . .
H36 H 0.501861 0.549818 0.284177 0.032 Uiso 1 1 calc R U . . .
C37 C 0.3871(4) 0.53571(9) 0.4259(3) 0.0225(7) Uani 1 1 d . . . . .
H37 H 0.345224 0.513177 0.403747 0.027 Uiso 1 1 calc R U . . .
N38 N 0.1171(4) 0.47600(7) 0.7760(3) 0.0277(7) Uani 1 1 d D . . . .
H38 H 0.107402 0.473276 0.854079 0.033 Uiso 1 1 calc DR U . . .
C39 C 0.0612(5) 0.44948(8) 0.6926(4) 0.0253(7) Uani 1 1 d . . . . .
O40 O 0.0670(4) 0.44988(7) 0.5827(3) 0.0407(7) Uani 1 1 d . . . . .
C41 C -0.0117(5) 0.42003(9) 0.7508(4) 0.0333(9) Uani 1 1 d . . . . .
H41A H -0.130276 0.424891 0.746371 0.050 Uiso 1 1 calc R U . . .
H41B H 0.052788 0.417158 0.840337 0.050 Uiso 1 1 calc R U . . .
H41C H -0.004914 0.398914 0.703403 0.050 Uiso 1 1 calc R U . . .
B42 B 0.9263(6) 0.80638(12) 0.8297(4) 0.0308(9) Uani 1 1 d . . . . .
F43 F 0.9258(3) 0.77265(7) 0.8696(3) 0.0501(7) Uani 1 1 d . . . . .
F44 F 0.9954(4) 0.82804(8) 0.9299(3) 0.0592(8) Uani 1 1 d . . . . .
F45 F 1.0213(4) 0.80929(7) 0.7424(3) 0.0539(7) Uani 1 1 d . . . . .
F46 F 0.7619(3) 0.81580(7) 0.7727(4) 0.0661(10) Uani 1 1 d . . . . .
B47 B 0.2508(5) 0.47678(12) 1.1361(4) 0.0321(10) Uani 1 1 d . . . . .
F48 F 0.1211(3) 0.46015(7) 1.0480(2) 0.0484(7) Uani 1 1 d . . . . .
F49 F 0.2024(4) 0.51122(7) 1.1398(3) 0.0538(7) Uani 1 1 d . . . . .
F50 F 0.3935(4) 0.47504(11) 1.0973(4) 0.0861(13) Uani 1 1 d . . . . .
F51 F 0.2727(4) 0.46247(7) 1.2559(3) 0.0562(8) Uani 1 1 d . . . . .
C52 C 0.7825(6) 0.77153(13) 0.4580(5) 0.0538(13) Uani 1 1 d . . . . .
H52A H 0.714489 0.790123 0.479309 0.081 Uiso 1 1 calc R U . . .
H52B H 0.707648 0.754505 0.404726 0.081 Uiso 1 1 calc R U . . .
H52C H 0.858991 0.780918 0.411051 0.081 Uiso 1 1 calc R U . . .
O53 O 0.8780(4) 0.75582(8) 0.5711(3) 0.0432(7) Uani 1 1 d . . . . .

loop_
_atom_site_aniso_label
_atom_site_aniso_U_11
_atom_site_aniso_U_22
_atom_site_aniso_U_33
_atom_site_aniso_U_23
_atom_site_aniso_U_13
_atom_site_aniso_U_12
Fe1 0.0152(3) 0.0129(2) 0.0255(3) 0.00026(19) 0.0037(2) -0.00197(18)
N2 0.0142(13) 0.0159(13) 0.0226(14) -0.0013(10) 0.0033(11) -0.0011(10)
C3 0.0110(14) 0.0224(16) 0.0180(15) 0.0000(12) 0.0010(12) -0.0024(12)
C4 0.0157(15) 0.0216(16) 0.0220(16) -0.0002(12) 0.0029(13) -0.0048(12)
C5 0.0201(16) 0.0172(15) 0.0219(16) 0.0011(12) 0.0044(13) -0.0033(12)
C6 0.0168(16) 0.0212(16) 0.0220(16) 0.0012(12) 0.0028(13) -0.0004(12)
C7 0.0145(15) 0.0197(15) 0.0216(16) -0.0008(12) 0.0026(13) -0.0036(12)
N8 0.0138(13) 0.0175(13) 0.0269(15) -0.0015(11) 0.0036(11) -0.0022(10)
N9 0.0181(14) 0.0184(14) 0.0294(15) -0.0006(11) 0.0065(12) 0.0007(11)
C10 0.0174(17) 0.0258(18) 0.037(2) 0.0000(14) 0.0062(15) 0.0038(13)
C11 0.0146(16) 0.035(2) 0.043(2) -0.0044(16) 0.0048(16) 0.0014(14)
C12 0.0179(17) 0.0269(18) 0.035(2) -0.0042(14) 0.0043(15) -0.0031(13)
N13 0.0148(13) 0.0151(13) 0.0279(15) -0.0004(11) 0.0017(11) -0.0022(10)
N14 0.0185(14) 0.0133(13) 0.0283(15) -0.0012(10) 0.0038(12) -0.0025(10)
C15 0.0226(17) 0.0206(17) 0.0332(19) -0.0032(14) 0.0030(15) -0.0046(13)
C16 0.0148(16) 0.0268(18) 0.042(2) -0.0014(15) -0.0016(15) -0.0044(13)
C17 0.0165(16) 0.0225(17) 0.0319(19) -0.0009(14) -0.0019(14) 0.0010(13)
N18 0.0219(15) 0.0166(14) 0.0319(16) -0.0008(11) -0.0026(13) -0.0055(11)
C19 0.0245(18) 0.0204(16) 0.0274(18) 0.0028(13) 0.0063(15) 0.0005(13)
O20 0.0280(13) 0.0211(12) 0.0339(14) 0.0039(10) 0.0027(11) -0.0017(10)
C21 0.037(2) 0.0193(17) 0.043(2) 0.0016(15) 0.0050(18) -0.0021(15)
N22 0.0148(13) 0.0134(12) 0.0228(14) -0.0011(10) 0.0033(11) -0.0009(10)
C23 0.0174(16) 0.0163(15) 0.0237(17) -0.0025(12) 0.0046(13) 0.0021(12)
C24 0.0209(16) 0.0222(16) 0.0216(16) -0.0011(12) 0.0095(14) -0.0018(13)
C25 0.0179(16) 0.0172(15) 0.0300(18) -0.0004(13) 0.0057(14) -0.0026(12)
C26 0.0204(16) 0.0174(15) 0.0237(17) -0.0029(12) 0.0066(13) -0.0018(12)
C27 0.0168(15) 0.0154(15) 0.0215(16) 0.0004(12) 0.0038(13) 0.0024(11)
N28 0.0217(14) 0.0167(13) 0.0235(14) -0.0019(11) 0.0054(11) -0.0014(11)
N29 0.0159(13) 0.0161(13) 0.0285(15) -0.0015(11) 0.0062(12) -0.0019(10)
C30 0.0241(17) 0.0198(16) 0.0249(17) -0.0048(13) 0.0015(14) -0.0008(13)
C31 0.044(2) 0.0266(19) 0.0265(19) -0.0058(14) 0.0083(17) -0.0019(16)
C32 0.041(2) 0.0250(18) 0.0243(18) -0.0011(14) 0.0145(16) -0.0014(15)
N33 0.0200(14) 0.0146(13) 0.0203(13) -0.0001(10) 0.0046(11) -0.0015(10)
N34 0.0198(14) 0.0176(13) 0.0252(14) -0.0024(11) 0.0081(12) -0.0043(11)
C35 0.0225(17) 0.0290(18) 0.0310(19) 0.0017(14) 0.0091(15) -0.0055(14)
C36 0.0247(18) 0.0298(19) 0.0278(18) -0.0011(14) 0.0109(15) 0.0001(14)
C37 0.0236(17) 0.0211(16) 0.0235(17) -0.0022(13) 0.0077(14) 0.0022(13)
N38 0.0343(17) 0.0227(15) 0.0278(16) -0.0019(12) 0.0114(14) -0.0111(12)
C39 0.0247(18) 0.0167(16) 0.035(2) -0.0008(14) 0.0080(15) -0.0036(13)
O40 0.061(2) 0.0263(14) 0.0355(16) -0.0081(11) 0.0141(14) -0.0211(13)
C41 0.034(2) 0.0197(17) 0.046(2) 0.0029(16) 0.0106(18) -0.0072(15)
B42 0.026(2) 0.037(2) 0.029(2) 0.0037(17) 0.0063(18) -0.0071(17)
F43 0.0465(15) 0.0438(14) 0.0562(17) 0.0168(12) 0.0076(13) -0.0064(12)
F44 0.0592(18) 0.077(2) 0.0429(15) -0.0200(14) 0.0164(14) -0.0364(15)
F45 0.073(2) 0.0495(16) 0.0492(16) -0.0074(12) 0.0343(15) -0.0191(14)
F46 0.0303(14) 0.0436(15) 0.108(3) 0.0027(16) -0.0099(15) -0.0046(11)
B47 0.022(2) 0.041(2) 0.031(2) 0.0094(18) 0.0028(18) -0.0010(17)
F48 0.0493(15) 0.0563(16) 0.0355(14) -0.0010(11) 0.0045(12) -0.0132(12)
F49 0.084(2) 0.0357(14) 0.0401(15) 0.0039(11) 0.0146(14) 0.0031(13)
F50 0.0316(16) 0.123(3) 0.108(3) 0.049(2) 0.0268(17) 0.0249(18)
F51 0.079(2) 0.0460(15) 0.0335(14) 0.0139(11) -0.0029(13) -0.0104(14)
C52 0.045(3) 0.046(3) 0.061(3) 0.007(2) -0.002(2) -0.007(2)
O53 0.0439(17) 0.0329(16) 0.0549(19) -0.0049(14) 0.0168(15) -0.0041(13)

loop_
_atom_type_symbol
_atom_type_description
_atom_type_scat_dispersion_real
_atom_type_scat_dispersion_imag
_atom_type_scat_source
C C 0.0181 0.0091 'International Tables Vol C Tables 4.2.6.8 and 6.1.1.4'
H H 0.0000 0.0000 'International Tables Vol C Tables 4.2.6.8 and 6.1.1.4'
N N 0.0311 0.0180 'International Tables Vol C Tables 4.2.6.8 and 6.1.1.4'
O O 0.0492 0.0322 'International Tables Vol C Tables 4.2.6.8 and 6.1.1.4'
Cl Cl 0.3639 0.7018 'International Tables Vol C Tables 4.2.6.8 and 6.1.1.4'
Fe Fe -1.1336 3.1974 'International Tables Vol C Tables 4.2.6.8 and 6.1.1.4'
F F 0.0727 0.0534 'International Tables Vol C Tables 4.2.6.8 and 6.1.1.4'
B B 0.0090 0.0039 'International Tables Vol C Tables 4.2.6.8 and 6.1.1.4'

loop_
_geom_angle_atom_site_label_1
_geom_angle_atom_site_label_2
_geom_angle_atom_site_label_3
_geom_angle
_geom_angle_site_symmetry_1
_geom_angle_site_symmetry_3
_geom_angle_publ_flag
N2 Fe1 N9 73.09(10) . . ?
N2 Fe1 N14 72.32(10) . . ?
N2 Fe1 N29 95.03(10) . . ?
N2 Fe1 N34 121.57(11) . . ?
N9 Fe1 N14 144.71(10) . . ?
N9 Fe1 N29 92.37(11) . . ?
N9 Fe1 N34 96.94(11) . . ?
N14 Fe1 N29 97.36(11) . . ?
N22 Fe1 N2 158.32(11) . . ?
N22 Fe1 N9 124.06(10) . . ?
N22 Fe1 N14 91.19(10) . . ?
N22 Fe1 N29 72.71(10) . . ?
N22 Fe1 N34 72.76(10) . . ?
N34 Fe1 N14 95.16(11) . . ?
N34 Fe1 N29 143.38(10) . . ?
C3 N2 Fe1 121.0(2) . . ?
C7 N2 Fe1 121.8(2) . . ?
C7 N2 C3 117.1(3) . . ?
N2 C3 C4 124.1(3) . . ?
N2 C3 N8 112.5(3) . . ?
C4 C3 N8 123.4(3) . . ?
C3 C4 H4 121.3 . . ?
C3 C4 C5 117.4(3) . . ?
C5 C4 H4 121.3 . . ?
C4 C5 C6 119.8(3) . . ?
N18 C5 C4 117.5(3) . . ?
N18 C5 C6 122.8(3) . . ?
C5 C6 H6 121.7 . . ?
C7 C6 C5 116.5(3) . . ?
C7 C6 H6 121.7 . . ?
N2 C7 C6 125.0(3) . . ?
N2 C7 N13 112.7(3) . . ?
C6 C7 N13 122.3(3) . . ?
N9 N8 C3 118.8(3) . . ?
C12 N8 C3 129.7(3) . . ?
C12 N8 N9 111.5(3) . . ?
N8 N9 Fe1 114.4(2) . . ?
C10 N9 Fe1 140.2(2) . . ?
C10 N9 N8 105.1(3) . . ?
N9 C10 H10 124.5 . . ?
N9 C10 C11 111.0(3) . . ?
C11 C10 H10 124.5 . . ?
C10 C11 H11 127.2 . . ?
C12 C11 C10 105.5(3) . . ?
C12 C11 H11 127.2 . . ?
N8 C12 C11 106.9(3) . . ?
N8 C12 H12 126.6 . . ?
C11 C12 H12 126.6 . . ?
N14 N13 C7 118.1(3) . . ?
C17 N13 C7 130.0(3) . . ?
C17 N13 N14 111.8(3) . . ?
N13 N14 Fe1 114.87(19) . . ?
C15 N14 Fe1 140.3(2) . . ?
C15 N14 N13 104.8(3) . . ?
N14 C15 H15 124.3 . . ?
N14 C15 C16 111.3(3) . . ?
C16 C15 H15 124.3 . . ?
C15 C16 H16 127.1 . . ?
C17 C16 C15 105.8(3) . . ?
C17 C16 H16 127.1 . . ?
N13 C17 C16 106.4(3) . . ?
N13 C17 H17 126.8 . . ?
C16 C17 H17 126.8 . . ?
C5 N18 H18 116.3 . . ?
C19 N18 C5 127.5(3) . . ?
C19 N18 H18 116.3 . . ?
N18 C19 C21 113.7(3) . . ?
O20 C19 N18 123.5(3) . . ?
O20 C19 C21 122.7(3) . . ?
C19 C21 H21A 109.5 . . ?
C19 C21 H21B 109.5 . . ?
C19 C21 H21C 109.5 . . ?
H21A C21 H21B 109.5 . . ?
H21A C21 H21C 109.5 . . ?
H21B C21 H21C 109.5 . . ?
C23 N22 Fe1 121.1(2) . . ?
C27 N22 Fe1 121.2(2) . . ?
C27 N22 C23 117.5(3) . . ?
N22 C23 C24 124.2(3) . . ?
N22 C23 N28 113.2(3) . . ?
C24 C23 N28 122.5(3) . . ?
C23 C24 H24 121.4 . . ?
C23 C24 C25 117.1(3) . . ?
C25 C24 H24 121.4 . . ?
C26 C25 C24 119.9(3) . . ?
C26 C25 N38 124.2(3) . . ?
N38 C25 C24 115.9(3) . . ?
C25 C26 H26 121.5 . . ?
C27 C26 C25 117.1(3) . . ?
C27 C26 H26 121.5 . . ?
N22 C27 C26 124.2(3) . . ?
N22 C27 N33 112.7(3) . . ?
C26 C27 N33 123.1(3) . . ?
N29 N28 C23 118.1(3) . . ?
C32 N28 C23 130.0(3) . . ?
C32 N28 N29 111.7(3) . . ?
N28 N29 Fe1 114.0(2) . . ?
C30 N29 Fe1 141.6(2) . . ?
C30 N29 N28 104.4(3) . . ?
N29 C30 H30 124.3 . . ?
N29 C30 C31 111.5(3) . . ?
C31 C30 H30 124.3 . . ?
C30 C31 H31 127.4 . . ?
C32 C31 C30 105.3(3) . . ?
C32 C31 H31 127.4 . . ?
N28 C32 C31 107.1(3) . . ?
N28 C32 H32 126.5 . . ?
C31 C32 H32 126.5 . . ?
N34 N33 C27 118.2(3) . . ?
C37 N33 C27 130.4(3) . . ?
C37 N33 N34 111.2(3) . . ?
N33 N34 Fe1 114.1(2) . . ?
C35 N34 Fe1 140.6(2) . . ?
C35 N34 N33 105.2(3) . . ?
N34 C35 H35 124.4 . . ?
N34 C35 C36 111.2(3) . . ?
C36 C35 H35 124.4 . . ?
C35 C36 H36 127.3 . . ?
C37 C36 C35 105.4(3) . . ?
C37 C36 H36 127.3 . . ?
N33 C37 C36 107.1(3) . . ?
N33 C37 H37 126.4 . . ?
C36 C37 H37 126.4 . . ?
C25 N38 H38 116.4 . . ?
C39 N38 C25 127.2(3) . . ?
C39 N38 H38 116.4 . . ?
N38 C39 C41 113.4(3) . . ?
O40 C39 N38 123.2(3) . . ?
O40 C39 C41 123.3(3) . . ?
C39 C41 H41A 109.5 . . ?
C39 C41 H41B 109.5 . . ?
C39 C41 H41C 109.5 . . ?
H41A C41 H41B 109.5 . . ?
H41A C41 H41C 109.5 . . ?
H41B C41 H41C 109.5 . . ?
F43 B42 F45 110.0(4) . . ?
F44 B42 F43 111.8(4) . . ?
F44 B42 F45 107.7(3) . . ?
F44 B42 F46 109.8(4) . . ?
F46 B42 F43 108.0(3) . . ?
F46 B42 F45 109.6(4) . . ?
F48 B47 F49 107.3(3) . . ?
F50 B47 F48 109.3(4) . . ?
F50 B47 F49 109.5(4) . . ?
F50 B47 F51 111.7(4) . . ?
F51 B47 F48 110.0(3) . . ?
F51 B47 F49 108.9(4) . . ?
H52A C52 H52B 109.5 . . ?
H52A C52 H52C 109.5 . . ?
H52B C52 H52C 109.5 . . ?
O53 C52 H52A 109.5 . . ?
O53 C52 H52B 109.5 . . ?
O53 C52 H52C 109.5 . . ?
C52 O53 H53 103(2) . . ?

loop_
_geom_bond_atom_site_label_1
_geom_bond_atom_site_label_2
_geom_bond_distance
_geom_bond_site_symmetry_2
_geom_bond_publ_flag
Fe1 N2 2.141(3) . ?
Fe1 N9 2.195(3) . ?
Fe1 N14 2.211(3) . ?
Fe1 N22 2.131(3) . ?
Fe1 N29 2.220(3) . ?
Fe1 N34 2.200(3) . ?
N2 C3 1.337(4) . ?
N2 C7 1.329(4) . ?
C3 C4 1.367(5) . ?
C3 N8 1.411(4) . ?
C4 H4 0.9500 . ?
C4 C5 1.401(5) . ?
C5 C6 1.402(5) . ?
C5 N18 1.387(4) . ?
C6 H6 0.9500 . ?
C6 C7 1.372(5) . ?
C7 N13 1.411(4) . ?
N8 N9 1.367(4) . ?
N8 C12 1.355(4) . ?
N9 C10 1.326(4) . ?
C10 H10 0.9500 . ?
C10 C11 1.408(5) . ?
C11 H11 0.9500 . ?
C11 C12 1.366(5) . ?
C12 H12 0.9500 . ?
N13 N14 1.365(4) . ?
N13 C17 1.356(4) . ?
N14 C15 1.320(4) . ?
C15 H15 0.9500 . ?
C15 C16 1.400(5) . ?
C16 H16 0.9500 . ?
C16 C17 1.363(5) . ?
C17 H17 0.9500 . ?
N18 H18 0.8800 . ?
N18 C19 1.380(4) . ?
C19 O20 1.211(4) . ?
C19 C21 1.503(5) . ?
C21 H21A 0.9800 . ?
C21 H21B 0.9800 . ?
C21 H21C 0.9800 . ?
N22 C23 1.332(4) . ?
N22 C27 1.329(4) . ?
C23 C24 1.371(5) . ?
C23 N28 1.410(4) . ?
C24 H24 0.9500 . ?
C24 C25 1.403(5) . ?
C25 C26 1.389(5) . ?
C25 N38 1.389(4) . ?
C26 H26 0.9500 . ?
C26 C27 1.379(5) . ?
C27 N33 1.409(4) . ?
N28 N29 1.367(4) . ?
N28 C32 1.348(5) . ?
N29 C30 1.334(4) . ?
C30 H30 0.9500 . ?
C30 C31 1.396(6) . ?
C31 H31 0.9500 . ?
C31 C32 1.371(5) . ?
C32 H32 0.9500 . ?
N33 N34 1.368(4) . ?
N33 C37 1.355(4) . ?
N34 C35 1.324(5) . ?
C35 H35 0.9500 . ?
C35 C36 1.404(5) . ?
C36 H36 0.9500 . ?
C36 C37 1.366(5) . ?
C37 H37 0.9500 . ?
N38 H38 0.8800 . ?
N38 C39 1.368(5) . ?
C39 O40 1.208(5) . ?
C39 C41 1.509(5) . ?
C41 H41A 0.9800 . ?
C41 H41B 0.9800 . ?
C41 H41C 0.9800 . ?
B42 F43 1.384(5) . ?
B42 F44 1.373(5) . ?
B42 F45 1.385(5) . ?
B42 F46 1.374(5) . ?
B47 F48 1.384(5) . ?
B47 F49 1.403(5) . ?
B47 F50 1.350(6) . ?
B47 F51 1.383(5) . ?
C52 H52A 0.9800 . ?
C52 H52B 0.9800 . ?
C52 H52C 0.9800 . ?
C52 O53 1.407(6) . ?
O53 H53 1.00(4) . ?

loop_
_geom_hbond_atom_site_label_D
_geom_hbond_atom_site_label_H
_geom_hbond_atom_site_label_A
_geom_hbond_distance_DH
_geom_hbond_distance_HA
_geom_hbond_distance_DA
_geom_hbond_angle_DHA
_geom_hbond_site_symmetry_A
_geom_hbond_publ_flag
N18 H18 F46 0.88 2.02 2.882(4) 167.3 . yes
N38 H38 F48 0.88 2.14 3.010(4) 169.5 . yes
O53 H53 F45 1.00(4) 1.85(4) 2.829(4) 165(4) . yes

loop_
_geom_torsion_atom_site_label_1
_geom_torsion_atom_site_label_2
_geom_torsion_atom_site_label_3
_geom_torsion_atom_site_label_4
_geom_torsion
_geom_torsion_site_symmetry_1
_geom_torsion_site_symmetry_2
_geom_torsion_site_symmetry_3
_geom_torsion_site_symmetry_4
_geom_torsion_publ_flag
Fe1 N2 C3 C4 -179.1(3) . . . . ?
Fe1 N2 C3 N8 1.7(4) . . . . ?
Fe1 N2 C7 C6 179.9(3) . . . . ?
Fe1 N2 C7 N13 0.3(4) . . . . ?
Fe1 N9 C10 C11 -171.7(3) . . . . ?
Fe1 N14 C15 C16 177.8(3) . . . . ?
Fe1 N22 C23 C24 173.5(3) . . . . ?
Fe1 N22 C23 N28 -8.2(4) . . . . ?
Fe1 N22 C27 C26 -173.2(2) . . . . ?
Fe1 N22 C27 N33 7.9(4) . . . . ?
Fe1 N29 C30 C31 176.9(3) . . . . ?
Fe1 N34 C35 C36 -177.2(3) . . . . ?
N2 C3 C4 C5 -1.6(5) . . . . ?
N2 C3 N8 N9 2.5(4) . . . . ?
N2 C3 N8 C12 -177.0(3) . . . . ?
N2 C7 N13 N14 -3.0(4) . . . . ?
N2 C7 N13 C17 -179.6(3) . . . . ?
C3 N2 C7 C6 -2.4(5) . . . . ?
C3 N2 C7 N13 178.1(3) . . . . ?
C3 C4 C5 C6 -0.8(5) . . . . ?
C3 C4 C5 N18 178.1(3) . . . . ?
C3 N8 N9 Fe1 -5.3(4) . . . . ?
C3 N8 N9 C10 -179.6(3) . . . . ?
C3 N8 C12 C11 179.3(3) . . . . ?
C4 C3 N8 N9 -176.6(3) . . . . ?
C4 C3 N8 C12 3.9(6) . . . . ?
C4 C5 C6 C7 1.4(5) . . . . ?
C4 C5 N18 C19 170.0(3) . . . . ?
C5 C6 C7 N2 0.2(5) . . . . ?
C5 C6 C7 N13 179.7(3) . . . . ?
C5 N18 C19 O20 -7.5(6) . . . . ?
C5 N18 C19 C21 171.1(4) . . . . ?
C6 C5 N18 C19 -11.2(6) . . . . ?
C6 C7 N13 N14 177.4(3) . . . . ?
C6 C7 N13 C17 0.8(6) . . . . ?
C7 N2 C3 C4 3.1(5) . . . . ?
C7 N2 C3 N8 -176.0(3) . . . . ?
C7 N13 N14 Fe1 4.1(4) . . . . ?
C7 N13 N14 C15 -178.1(3) . . . . ?
C7 N13 C17 C16 177.2(4) . . . . ?
N8 C3 C4 C5 177.4(3) . . . . ?
N8 N9 C10 C11 0.2(4) . . . . ?
N9 N8 C12 C11 -0.2(4) . . . . ?
N9 C10 C11 C12 -0.3(5) . . . . ?
C10 C11 C12 N8 0.3(5) . . . . ?
C12 N8 N9 Fe1 174.3(2) . . . . ?
C12 N8 N9 C10 0.0(4) . . . . ?
N13 N14 C15 C16 1.0(4) . . . . ?
N14 N13 C17 C16 0.4(4) . . . . ?
N14 C15 C16 C17 -0.8(5) . . . . ?
C15 C16 C17 N13 0.2(4) . . . . ?
C17 N13 N14 Fe1 -178.7(2) . . . . ?
C17 N13 N14 C15 -0.9(4) . . . . ?
N18 C5 C6 C7 -177.4(3) . . . . ?
N22 C23 C24 C25 0.8(5) . . . . ?
N22 C23 N28 N29 1.2(4) . . . . ?
N22 C23 N28 C32 -173.9(3) . . . . ?
N22 C27 N33 N34 0.0(4) . . . . ?
N22 C27 N33 C37 173.9(3) . . . . ?
C23 N22 C27 C26 2.0(5) . . . . ?
C23 N22 C27 N33 -176.9(3) . . . . ?
C23 C24 C25 C26 -0.1(5) . . . . ?
C23 C24 C25 N38 178.0(3) . . . . ?
C23 N28 N29 Fe1 5.6(3) . . . . ?
C23 N28 N29 C30 -176.4(3) . . . . ?
C23 N28 C32 C31 176.2(3) . . . . ?
C24 C23 N28 N29 179.5(3) . . . . ?
C24 C23 N28 C32 4.5(6) . . . . ?
C24 C25 C26 C27 0.3(5) . . . . ?
C24 C25 N38 C39 171.2(3) . . . . ?
C25 C26 C27 N22 -1.3(5) . . . . ?
C25 C26 C27 N33 177.4(3) . . . . ?
C25 N38 C39 O40 0.0(6) . . . . ?
C25 N38 C39 C41 -178.9(3) . . . . ?
C26 C25 N38 C39 -10.8(6) . . . . ?
C26 C27 N33 N34 -178.9(3) . . . . ?
C26 C27 N33 C37 -4.9(5) . . . . ?
C27 N22 C23 C24 -1.7(5) . . . . ?
C27 N22 C23 N28 176.6(3) . . . . ?
C27 N33 N34 Fe1 -7.2(3) . . . . ?
C27 N33 N34 C35 175.0(3) . . . . ?
C27 N33 C37 C36 -173.9(3) . . . . ?
N28 C23 C24 C25 -177.4(3) . . . . ?
N28 N29 C30 C31 -0.2(4) . . . . ?
N29 N28 C32 C31 0.9(4) . . . . ?
N29 C30 C31 C32 0.7(4) . . . . ?
C30 C31 C32 N28 -1.0(4) . . . . ?
C32 N28 N29 Fe1 -178.4(2) . . . . ?
C32 N28 N29 C30 -0.4(4) . . . . ?
N33 N34 C35 C36 -0.2(4) . . . . ?
N34 N33 C37 C36 0.4(4) . . . . ?
N34 C35 C36 C37 0.5(4) . . . . ?
C35 C36 C37 N33 -0.5(4) . . . . ?
C37 N33 N34 Fe1 177.8(2) . . . . ?
C37 N33 N34 C35 -0.1(4) . . . . ?
N38 C25 C26 C27 -177.6(3) . . . . ?
